data_2226019
loop_
_publ_author_name
'Wei, Xiao-Hong'

_publ_section_title
;
 Poly[dimethanolbis[\m-5-(3-pyridyl)tetrazolato-\k^2^<i>N</i>^2^:<i>N</i>^5^]copper(II)]
;
_journal_coeditor_code XU2736
_journal_issue 5
_journal_name_full 'Acta Crystallographica Section E'
_journal_page_first m551
_journal_paper_doi 10.1107/S1600536810013553
_journal_volume 66
_journal_year 2010
_chemical_formula_iupac '[Cu (C6 H4 N5)2 (C H4 O)2]'
_chemical_formula_moiety 'C14 H16 Cu N10 O2'
_chemical_formula_sum 'C14 H16 Cu N10 O2'
_chemical_formula_weight 419.91
_chemical_name_systematic
;
Poly[dimethanolbis[\m-5-(3-pyridyl)tetrazolato-
\k^2^<i>N</i>^2^:<i>N</i>^5^]copper(II)]
;
_space_group_IT_number 61
_symmetry_cell_setting orthorhombic
_symmetry_space_group_name_Hall '-P 2ac 2ab'
_symmetry_space_group_name_H-M 'P b c a'
_atom_sites_solution_hydrogens geom
_atom_sites_solution_primary direct
_atom_sites_solution_secondary difmap
_audit_creation_method SHELXL-97
_cell_angle_alpha 90.00
_cell_angle_beta 90.00
_cell_angle_gamma 90.00
_cell_formula_units_Z 4
_cell_length_a 13.553(3)
_cell_length_b 9.1756(18)
_cell_length_c 14.264(3)
_cell_measurement_reflns_used 3436
_cell_measurement_temperature 298(2)
_cell_measurement_theta_max 28.44
_cell_measurement_theta_min 3.01
_cell_volume 1773.8(6)
_computing_cell_refinement 'SAINT (Bruker, 2007)'
_computing_data_collection 'SMART (Bruker, 2007)'
_computing_data_reduction 'SAINT (Bruker, 2007)'
_computing_molecular_graphics 'SHELXTL (Sheldrick, 2008)'
_computing_publication_material 'SHELXTL (Sheldrick, 2008)'
_computing_structure_refinement 'SHELXTL (Sheldrick, 2008)'
_computing_structure_solution 'SHELXTL (Sheldrick, 2008)'
_diffrn_ambient_temperature 298(2)
_diffrn_measured_fraction_theta_full 0.961
_diffrn_measured_fraction_theta_max 0.961
_diffrn_measurement_device_type 'Bruker SMART CCD'
_diffrn_measurement_method '\f and \w scans'
_diffrn_radiation_monochromator graphite
_diffrn_radiation_source 'fine-focus sealed tube'
_diffrn_radiation_type MoK\a
_diffrn_radiation_wavelength 0.71073
_diffrn_reflns_av_R_equivalents 0.0336
_diffrn_reflns_av_sigmaI/netI 0.0249
_diffrn_reflns_limit_h_max 15
_diffrn_reflns_limit_h_min -17
_diffrn_reflns_limit_k_max 10
_diffrn_reflns_limit_k_min -11
_diffrn_reflns_limit_l_max 19
_diffrn_reflns_limit_l_min -10
_diffrn_reflns_number 10117
_diffrn_reflns_theta_full 28.44
_diffrn_reflns_theta_max 28.44
_diffrn_reflns_theta_min 3.01
_diffrn_standards_number 0
_exptl_absorpt_coefficient_mu 1.266
_exptl_absorpt_correction_T_max 0.776
_exptl_absorpt_correction_T_min 0.712
_exptl_absorpt_correction_type multi-scan
_exptl_absorpt_process_details '(SADABS; Sheldrick, 1996)'
_exptl_crystal_colour blue
_exptl_crystal_density_diffrn 1.572
_exptl_crystal_density_method 'not measured'
_exptl_crystal_description prism
_exptl_crystal_F_000 860
_exptl_crystal_size_max 0.35
_exptl_crystal_size_mid 0.23
_exptl_crystal_size_min 0.20
_refine_diff_density_max 0.335
_refine_diff_density_min -0.438
_refine_ls_extinction_method none
_refine_ls_goodness_of_fit_ref 1.004
_refine_ls_hydrogen_treatment constr
_refine_ls_matrix_type full
_refine_ls_number_parameters 126
_refine_ls_number_reflns 2142
_refine_ls_number_restraints 0
_refine_ls_restrained_S_all 1.004
_refine_ls_R_factor_all 0.0449
_refine_ls_R_factor_gt 0.0308
_refine_ls_shift/su_max 0.006
_refine_ls_shift/su_mean 0.000
_refine_ls_structure_factor_coef Fsqd
_refine_ls_weighting_details 'calc w=1/[\s^2^(Fo^2^)+(0.0630P)^2^+0.5194P] where P=(Fo^2^+2Fc^2^)/3'
_refine_ls_weighting_scheme calc
_refine_ls_wR_factor_gt 0.0895
_refine_ls_wR_factor_ref 0.1018
_reflns_number_gt 1609
_reflns_number_total 2142
_reflns_threshold_expression I>2sigma(I)
_cod_data_source_file xu2736.cif
_cod_data_source_block I
_cod_depositor_comments
;
The following automatic conversions were performed:
'_symmetry_cell_setting' value 'Orthorhombic' changed to 'orthorhombic'
according to '/home/saulius/struct/CIF-dictionaries/cif_core.dic'
dictionary named 'cif_core.dic' version 2.4.1 from 2010-06-29.

Automatic conversion script
Id: cif_fix_enum 1527 2010-12-29 10:47:43Z saulius 
;
_cod_database_code 2226019
_cod_database_fobs_code 2226019

loop_
_symmetry_equiv_pos_as_xyz
'x, y, z'
'-x+1/2, -y, z+1/2'
'x+1/2, -y+1/2, -z'
'-x, y+1/2, -z+1/2'
'-x, -y, -z'
'x-1/2, y, -z-1/2'
'-x-1/2, y-1/2, z'
'x, -y-1/2, z-1/2'

loop_
_atom_site_type_symbol
_atom_site_label
_atom_site_fract_x
_atom_site_fract_y
_atom_site_fract_z
_atom_site_U_iso_or_equiv
_atom_site_adp_type
_atom_site_calc_flag
_atom_site_refinement_flags
_atom_site_occupancy
_atom_site_disorder_assembly
_atom_site_disorder_group
Cu Cu1 0.5000 0.0000 0.5000 0.02552(13) Uani d S 1 . .
N N1 0.40143(12) 0.49681(14) 0.89055(11) 0.0268(3) Uani d . 1 . .
N N2 0.43581(11) 0.21166(17) 0.65120(11) 0.0322(4) Uani d . 1 . .
C C4 0.34156(12) 0.39225(18) 0.74718(13) 0.0271(4) Uani d . 1 . .
C C6 0.35651(13) 0.29258(19) 0.66749(12) 0.0273(4) Uani d . 1 . .
N N3 0.41335(10) 0.13933(17) 0.57196(11) 0.0289(3) Uani d . 1 . .
N N5 0.28715(12) 0.2724(2) 0.60197(12) 0.0400(4) Uani d . 1 . .
C C5 0.41360(13) 0.41125(19) 0.81498(12) 0.0278(4) Uani d . 1 . .
H H5 0.4733 0.3624 0.8078 0.033 Uiso calc R 1 . .
C C1 0.31558(14) 0.5690(2) 0.89861(14) 0.0356(4) Uani d . 1 . .
H H1 0.3065 0.6299 0.9500 0.043 Uiso calc R 1 . .
C C2 0.24063(16) 0.5566(3) 0.83412(14) 0.0417(5) Uani d . 1 . .
H H2 0.1822 0.6081 0.8421 0.050 Uiso calc R 1 . .
N N4 0.32433(12) 0.17505(19) 0.54228(12) 0.0397(4) Uani d . 1 . .
C C3 0.25302(14) 0.4669(3) 0.75747(13) 0.0381(5) Uani d . 1 . .
H H3 0.2030 0.4566 0.7134 0.046 Uiso calc R 1 . .
O O1 0.58452(9) 0.21181(15) 0.42449(11) 0.0392(3) Uani d . 1 . .
H H1A 0.6426 0.2084 0.4085 0.047 Uiso calc R 1 . .
C C7 0.5580(2) 0.3571(3) 0.4431(3) 0.0756(10) Uani d . 1 . .
H H7A 0.4874 0.3658 0.4430 0.113 Uiso calc R 1 . .
H H7B 0.5853 0.4194 0.3956 0.113 Uiso calc R 1 . .
H H7C 0.5832 0.3853 0.5033 0.113 Uiso calc R 1 . .

loop_
_atom_site_aniso_label
_atom_site_aniso_U_11
_atom_site_aniso_U_22
_atom_site_aniso_U_33
_atom_site_aniso_U_12
_atom_site_aniso_U_13
_atom_site_aniso_U_23
Cu1 0.0267(2) 0.0285(2) 0.02140(19) 0.00631(11) -0.00140(11) -0.00145(11)
N1 0.0310(8) 0.0256(8) 0.0238(7) -0.0035(6) -0.0006(6) 0.0000(6)
N2 0.0308(7) 0.0373(9) 0.0286(8) 0.0049(7) -0.0035(6) -0.0083(7)
C4 0.0300(8) 0.0257(8) 0.0257(8) 0.0025(7) 0.0001(7) -0.0014(7)
C6 0.0268(8) 0.0289(9) 0.0261(8) 0.0016(7) -0.0026(7) -0.0013(7)
N3 0.0270(7) 0.0322(8) 0.0274(7) 0.0030(6) -0.0025(6) -0.0029(6)
N5 0.0332(8) 0.0492(10) 0.0376(9) 0.0138(7) -0.0090(7) -0.0173(8)
C5 0.0268(8) 0.0290(9) 0.0275(9) 0.0017(7) 0.0011(7) -0.0004(7)
C1 0.0423(10) 0.0348(10) 0.0296(10) 0.0069(9) -0.0016(8) -0.0063(8)
C2 0.0411(11) 0.0452(12) 0.0387(11) 0.0195(10) -0.0063(9) -0.0102(9)
N4 0.0328(8) 0.0480(10) 0.0382(9) 0.0121(7) -0.0076(7) -0.0149(8)
C3 0.0361(11) 0.0442(11) 0.0339(11) 0.0122(8) -0.0109(9) -0.0082(8)
O1 0.0296(7) 0.0388(8) 0.0492(9) -0.0034(6) -0.0003(6) 0.0014(6)
C7 0.0670(17) 0.0381(14) 0.122(3) 0.0021(13) 0.0290(18) 0.0100(15)

loop_
_atom_type_symbol
_atom_type_description
_atom_type_scat_dispersion_real
_atom_type_scat_dispersion_imag
_atom_type_scat_source
C C 0.0033 0.0016 'International Tables Vol C Tables 4.2.6.8 and 6.1.1.4'
H H 0.0000 0.0000 'International Tables Vol C Tables 4.2.6.8 and 6.1.1.4'
N N 0.0061 0.0033 'International Tables Vol C Tables 4.2.6.8 and 6.1.1.4'
O O 0.0106 0.0060 'International Tables Vol C Tables 4.2.6.8 and 6.1.1.4'
Cu Cu 0.3201 1.2651 'International Tables Vol C Tables 4.2.6.8 and 6.1.1.4'

loop_
_geom_angle_atom_site_label_1
_geom_angle_atom_site_label_2
_geom_angle_atom_site_label_3
_geom_angle_site_symmetry_1
_geom_angle_site_symmetry_3
_geom_angle
_geom_angle_publ_flag
N3 Cu1 N3 . 5_656 180.00(7) ?
N3 Cu1 N1 . 4_646 90.06(6) ?
N3 Cu1 N1 5_656 4_646 89.94(6) ?
N3 Cu1 N1 . 8_565 89.94(6) ?
N3 Cu1 N1 5_656 8_565 90.06(6) ?
N1 Cu1 N1 4_646 8_565 180.0 ?
C5 N1 C1 . . 117.57(16) ?
C5 N1 Cu1 . 4_656 122.55(12) ?
C1 N1 Cu1 . 4_656 119.40(13) ?
C6 N2 N3 . . 103.87(14) ?
C5 C4 C3 . . 118.22(16) ?
C5 C4 C6 . . 121.33(16) ?
C3 C4 C6 . . 120.42(16) ?
N2 C6 N5 . . 111.67(15) ?
N2 C6 C4 . . 126.44(16) ?
N5 C6 C4 . . 121.88(16) ?
N4 N3 N2 . . 110.72(14) ?
N4 N3 Cu1 . . 121.77(12) ?
N2 N3 Cu1 . . 127.47(11) ?
N4 N5 C6 . . 105.85(15) ?
N1 C5 C4 . . 123.17(16) ?
N1 C5 H5 . . 118.4 ?
C4 C5 H5 . . 118.4 ?
N1 C1 C2 . . 122.80(18) ?
N1 C1 H1 . . 118.6 ?
C2 C1 H1 . . 118.6 ?
C3 C2 C1 . . 119.33(18) ?
C3 C2 H2 . . 120.3 ?
C1 C2 H2 . . 120.3 ?
N3 N4 N5 . . 107.89(15) ?
C2 C3 C4 . . 118.89(17) ?
C2 C3 H3 . . 120.6 ?
C4 C3 H3 . . 120.6 ?
C7 O1 H1A . . 109.5 ?
O1 C7 H7A . . 109.5 ?
O1 C7 H7B . . 109.5 ?
H7A C7 H7B . . 109.5 ?
O1 C7 H7C . . 109.5 ?
H7A C7 H7C . . 109.5 ?
H7B C7 H7C . . 109.5 ?

loop_
_geom_bond_atom_site_label_1
_geom_bond_atom_site_label_2
_geom_bond_site_symmetry_2
_geom_bond_distance
_geom_bond_publ_flag
Cu1 N1 4_646 2.0549(16) y
Cu1 N1 8_565 2.0549(16) ?
Cu1 N3 . 2.0167(15) y
Cu1 N3 5_656 2.0167(15) ?
Cu1 O1 . 2.4999(15) y
Cu1 O1 5_656 2.4999(15) ?
N1 C5 . 1.344(2) ?
N1 C1 . 1.344(2) ?
N1 Cu1 4_656 2.0549(16) ?
N2 C6 . 1.327(2) ?
N2 N3 . 1.346(2) ?
C4 C5 . 1.385(2) ?
C4 C3 . 1.390(2) ?
C4 C6 . 1.473(2) ?
C6 N5 . 1.338(2) ?
N3 N4 . 1.320(2) ?
N5 N4 . 1.333(2) ?
C5 H5 . 0.9300 ?
C1 C2 . 1.375(3) ?
C1 H1 . 0.9300 ?
C2 C3 . 1.378(3) ?
C2 H2 . 0.9300 ?
C3 H3 . 0.9300 ?
O1 C7 . 1.406(3) ?
O1 H1A . 0.8200 ?
C7 H7A . 0.9600 ?
C7 H7B . 0.9600 ?
C7 H7C . 0.9600 ?

loop_
_geom_hbond_atom_site_label_D
_geom_hbond_atom_site_label_H
_geom_hbond_atom_site_label_A
_geom_hbond_site_symmetry_A
_geom_hbond_distance_DH
_geom_hbond_distance_HA
_geom_hbond_distance_DA
_geom_hbond_angle_DHA
O1 H1A N5 3_556 0.82 1.97 2.776(2) 166.2

loop_
_geom_torsion_atom_site_label_1
_geom_torsion_atom_site_label_2
_geom_torsion_atom_site_label_3
_geom_torsion_atom_site_label_4
_geom_torsion_site_symmetry_1
_geom_torsion_site_symmetry_2
_geom_torsion_site_symmetry_3
_geom_torsion_site_symmetry_4
_geom_torsion
_geom_torsion_publ_flag
N3 N2 C6 N5 . . . . 0.1(2) ?
N3 N2 C6 C4 . . . . 179.14(17) ?
C5 C4 C6 N2 . . . . 0.5(3) ?
C3 C4 C6 N2 . . . . -177.71(19) ?
C5 C4 C6 N5 . . . . 179.43(18) ?
C3 C4 C6 N5 . . . . 1.2(3) ?
C6 N2 N3 N4 . . . . -0.2(2) ?
C6 N2 N3 Cu1 . . . . 177.41(12) ?
N3 Cu1 N3 N4 5_656 . . . 1E1(8) ?
N1 Cu1 N3 N4 4_646 . . . -171.52(15) ?
N1 Cu1 N3 N4 8_565 . . . 8.48(15) ?
N3 Cu1 N3 N2 5_656 . . . -17E1(8) ?
N1 Cu1 N3 N2 4_646 . . . 11.10(15) ?
N1 Cu1 N3 N2 8_565 . . . -168.90(15) ?
N2 C6 N5 N4 . . . . 0.0(2) ?
C4 C6 N5 N4 . . . . -179.06(17) ?
C1 N1 C5 C4 . . . . -1.4(3) ?
Cu1 N1 C5 C4 4_656 . . . 170.55(13) ?
C3 C4 C5 N1 . . . . 0.8(3) ?
C6 C4 C5 N1 . . . . -177.41(16) ?
C5 N1 C1 C2 . . . . 1.1(3) ?
Cu1 N1 C1 C2 4_656 . . . -171.19(17) ?
N1 C1 C2 C3 . . . . -0.1(4) ?
N2 N3 N4 N5 . . . . 0.2(2) ?
Cu1 N3 N4 N5 . . . . -177.56(13) ?
C6 N5 N4 N3 . . . . -0.1(2) ?
C1 C2 C3 C4 . . . . -0.5(4) ?
C5 C4 C3 C2 . . . . 0.2(3) ?
C6 C4 C3 C2 . . . . 178.4(2) ?
